data_7047438
loop_
_publ_author_name
'Zhang, Da-Shuai'
'Zhang, Yong-Zheng'
'Gao, Jun'
'Liu, Hui-Ling'
'Hu, Hui'
'Geng, Long-Long'
'Zhang, Xiuling'
'Li, Yun-Wu'

_publ_section_title
;
 Structure modulation from unstable to stable MOFs by regulating secondary
 N-donor ligands.
;
_journal_issue 39
_journal_name_full 'Dalton transactions (Cambridge, England : 2003)'
_journal_page_first 14025
_journal_page_last 14032
_journal_paper_doi 10.1039/c8dt02858c
_journal_volume 47
_journal_year 2018
_chemical_formula_moiety '0.5(C90 H72 N20 O16 Zn4)'
_chemical_formula_sum 'C45 H36 N10 O8 Zn2'
_chemical_formula_weight 975.58
_space_group_crystal_system orthorhombic
_space_group_IT_number 18
_space_group_name_Hall 'P 2 2ab'
_space_group_name_H-M_alt 'P 21 21 2'
_symmetry_space_group_name_Hall 'P 2 2ab'
_symmetry_space_group_name_H-M 'P 21 21 2'
_atom_sites_solution_hydrogens geom
_audit_creation_date 2018-03-31
_audit_creation_method
;
Olex2 1.2
(compiled 2017.08.10 svn.r3458 for OlexSys, GUI svn.r5381)
;
_audit_update_record
;
2018-04-20 deposited with the CCDC.
2018-09-05 downloaded from the CCDC.
;
_cell_angle_alpha 90
_cell_angle_beta 90
_cell_angle_gamma 90
_cell_formula_units_Z 2
_cell_length_a 17.8890(10)
_cell_length_b 22.857(2)
_cell_length_c 9.176(3)
_cell_measurement_reflns_used 4258
_cell_measurement_temperature 293(2)
_cell_measurement_theta_max 18.986
_cell_measurement_theta_min 2.277
_cell_volume 3752.0(13)
_computing_cell_refinement 'SAINT v7.34A (Bruker, 200?)'
_computing_data_reduction 'SAINT v7.34A (Bruker, 200?)'
_computing_molecular_graphics 'Olex2 (Dolomanov et al., 2009)'
_computing_publication_material 'Olex2 (Dolomanov et al., 2009)'
_computing_structure_refinement 'ShelXL (Sheldrick, 2015)'
_diffrn_ambient_temperature 293(2)
_diffrn_measured_fraction_theta_full 1.000
_diffrn_measured_fraction_theta_max 0.996
_diffrn_measurement_device_type 'CCD area detector'
_diffrn_measurement_method 'phi and omega scans'
_diffrn_radiation_monochromator graphite
_diffrn_radiation_type MoK\a
_diffrn_radiation_wavelength 0.71073
_diffrn_reflns_av_R_equivalents 0.0565
_diffrn_reflns_av_unetI/netI 0.0850
_diffrn_reflns_Laue_measured_fraction_full 1.000
_diffrn_reflns_Laue_measured_fraction_max 0.996
_diffrn_reflns_limit_h_max 22
_diffrn_reflns_limit_h_min -23
_diffrn_reflns_limit_k_max 29
_diffrn_reflns_limit_k_min -17
_diffrn_reflns_limit_l_max 11
_diffrn_reflns_limit_l_min -11
_diffrn_reflns_number 23412
_diffrn_reflns_point_group_measured_fraction_full 1.000
_diffrn_reflns_point_group_measured_fraction_max 0.992
_diffrn_reflns_theta_full 25.242
_diffrn_reflns_theta_max 27.575
_diffrn_reflns_theta_min 1.445
_exptl_absorpt_coefficient_mu 0.678
_exptl_absorpt_correction_type none
_exptl_crystal_colour white
_exptl_crystal_colour_primary white
_exptl_crystal_density_diffrn 0.863
_exptl_crystal_description block
_exptl_crystal_F_000 1000
_exptl_crystal_size_max 0.186
_exptl_crystal_size_mid 0.163
_exptl_crystal_size_min 0.132
_refine_diff_density_max 0.250
_refine_diff_density_min -0.162
_refine_diff_density_rms 0.036
_refine_ls_abs_structure_details
;
 Flack x determined using 1592 quotients [(I+)-(I-)]/[(I+)+(I-)]
 (Parsons, Flack and Wagner, Acta Cryst. B69 (2013) 249-259).
;
_refine_ls_abs_structure_Flack 0.032(11)
_refine_ls_extinction_method none
_refine_ls_goodness_of_fit_ref 0.834
_refine_ls_hydrogen_treatment constr
_refine_ls_matrix_type full
_refine_ls_number_parameters 295
_refine_ls_number_reflns 8619
_refine_ls_number_restraints 127
_refine_ls_restrained_S_all 0.874
_refine_ls_R_factor_all 0.0728
_refine_ls_R_factor_gt 0.0420
_refine_ls_shift/su_max 0.000
_refine_ls_shift/su_mean 0.000
_refine_ls_structure_factor_coef Fsqd
_refine_ls_weighting_details 'w=1/[\s^2^(Fo^2^)+(0.0356P)^2^] where P=(Fo^2^+2Fc^2^)/3'
_refine_ls_weighting_scheme calc
_refine_ls_wR_factor_gt 0.0877
_refine_ls_wR_factor_ref 0.0946
_reflns_Friedel_coverage 0.784
_reflns_Friedel_fraction_full 1.000
_reflns_Friedel_fraction_max 0.987
_reflns_number_gt 4882
_reflns_number_total 8619
_reflns_threshold_expression 'I > 2\s(I)'
_cod_data_source_file c8dt02858c2.cif
_cod_data_source_block a_sq_CCDC1
_cod_depositor_comments 'Adding full bibliography for 7047436--7047439.cif.'
_cod_original_cell_volume 3752.2(13)
_cod_database_code 7047438
_shelx_shelxl_version_number 2014/7
_shelx_space_group_comment
;
The symmetry employed for this shelxl refinement is uniquely defined
by the following loop, which should always be used as a source of
symmetry information in preference to the above space-group names.
They are only intended as comments.
;
_shelx_estimated_absorpt_t_max 0.916
_shelx_estimated_absorpt_t_min 0.884
_olex2_refinement_description
;
1. Fixed Uiso
 At 1.2 times of:
  All C(H) groups, All C(H,H) groups
 At 1.5 times of:
  All C(H,H,H) groups
2. Restrained distances
 C1-C2
 1.54 with sigma of 0.02
3. Rigid bond restraints
 C1
 with sigma for 1-2 distances of 0.01 and sigma for 1-3 distances of 0.015
4. Uiso/Uaniso restraints and constraints
C15 \\sim C14 \\sim C18 \\sim C11 \\sim C19 \\sim C22 \\sim C17 \\sim C20 \\sim
C21 \\sim C16 \\sim C7 \\sim C10 \\sim C9 \\sim C23 \\sim C8 \\sim C12 \\sim
C13 \\sim C1 \\sim C3 \\sim C4 \\sim C6 \\sim C2 \\sim C5: within 2A with sigma
of 0.01 and sigma for terminal atoms of 0.02
C5 \\sim N5: within 1.6A with sigma of 0.02 and sigma for terminal atoms of 0.03
Zn1: within 1.6A with sigma of 0.008 and sigma for terminal atoms of 0.01
C12 \\sim C13: within 1.6A with sigma of 0.001 and sigma for terminal atoms of
0.0015
O1 \\sim C7: within 2A with sigma of 0.006 and sigma for terminal atoms of 0.012
5. Others
 Fixed Sof: H6A(0.5) H6B(0.5)
6.a Ternary CH refined with riding coordinates:
 C14(H14)
6.b Secondary CH2 refined with riding coordinates:
 C6(H6A,H6B), C5(H5A,H5B)
6.c Aromatic/amide H refined with riding coordinates:
 C22(H22), C17(H17), C20(H20), C21(H21), C16(H16), C10(H10), C9(H9), C23(H23),
 C12(H12), C13(H13), C3(H3)
6.d Idealised Me refined as rotating group:
 C1(H1A,H1B,H1C)
;
_olex2_submission_special_instructions 'No special instructions were received'

loop_
_space_group_symop_operation_xyz
'x, y, z'
'-x, -y, z'
'x+1/2, -y+1/2, -z'
'-x+1/2, y+1/2, -z'

loop_
_atom_site_label
_atom_site_type_symbol
_atom_site_fract_x
_atom_site_fract_y
_atom_site_fract_z
_atom_site_U_iso_or_equiv
_atom_site_adp_type
_atom_site_occupancy
_atom_site_site_symmetry_order
_atom_site_calc_flag
_atom_site_refinement_flags_posn
_atom_site_refinement_flags_adp
_atom_site_refinement_flags_occupancy
Zn1 Zn 0.30489(2) 0.89946(2) 0.97625(4) 0.05994(15) Uani 1 1 d . U .
O4 O 0.10301(16) 0.51186(12) 0.0919(3) 0.0697(8) Uani 1 1 d . . .
N3 N -0.10595(16) 0.61220(13) 0.8934(3) 0.0535(8) Uani 1 1 d . . .
N1 N 0.00533(15) 0.60441(13) 0.8006(3) 0.0485(7) Uani 1 1 d . . .
C15 C 0.0936(2) 0.56258(15) 0.6236(4) 0.0471(8) Uani 1 1 d . U .
O3 O 0.16179(18) 0.43770(12) 0.1995(3) 0.0825(9) Uani 1 1 d . . .
C14 C 0.08365(19) 0.58768(15) 0.7751(4) 0.0498(9) Uani 1 1 d . U .
H14 H 0.0948 0.5559 0.8436 0.060 Uiso 1 1 calc R . .
O1 O 0.2665(2) 0.82729(16) 0.8864(4) 0.1163(13) Uani 1 1 d . U .
C18 C 0.1146(2) 0.51183(17) 0.3510(4) 0.0573(10) Uani 1 1 d . U .
C11 C 0.1337(2) 0.63878(16) 0.8178(4) 0.0558(9) Uani 1 1 d . U .
C19 C 0.1257(2) 0.48585(19) 0.2011(5) 0.0622(10) Uani 1 1 d . U .
C22 C -0.04006(19) 0.58408(14) 0.8993(4) 0.0463(9) Uani 1 1 d . U .
H22 H -0.0285 0.5543 0.9647 0.056 Uiso 1 1 calc R . .
N2 N -0.0291(2) 0.64765(15) 0.7261(4) 0.0740(10) Uani 1 1 d . . .
C17 C 0.1382(3) 0.48459(17) 0.4732(5) 0.0775(11) Uani 1 1 d . U .
H17 H 0.1614 0.4483 0.4665 0.093 Uiso 1 1 calc R . .
C20 C 0.0808(3) 0.56500(19) 0.3659(4) 0.0739(13) Uani 1 1 d . U .
H20 H 0.0647 0.5849 0.2832 0.089 Uiso 1 1 calc R . .
C21 C 0.0700(2) 0.58954(17) 0.4998(4) 0.0762(11) Uani 1 1 d . U .
H21 H 0.0460 0.6255 0.5066 0.091 Uiso 1 1 calc R . .
C16 C 0.1281(3) 0.51000(18) 0.6070(4) 0.0684(11) Uani 1 1 d . U .
H16 H 0.1456 0.4906 0.6894 0.082 Uiso 1 1 calc R . .
C7 C 0.2562(3) 0.7860(2) 0.9716(8) 0.1002(15) Uani 1 1 d . U .
C10 C 0.1458(3) 0.6463(2) 0.9643(5) 0.0922(14) Uani 1 1 d . U .
H10 H 0.1272 0.6191 1.0303 0.111 Uiso 1 1 calc R . .
O2 O 0.2692(3) 0.79110(18) 1.1058(5) 0.1319(16) Uani 1 1 d . . .
C9 C 0.1858(3) 0.6944(2) 1.0143(6) 0.1071(15) Uani 1 1 d . U .
H9 H 0.1925 0.7003 1.1137 0.128 Uiso 1 1 calc R . .
C23 C -0.0937(3) 0.65068(19) 0.7847(5) 0.0735(13) Uani 1 1 d . U .
H23 H -0.1297 0.6774 0.7545 0.088 Uiso 1 1 calc R . .
C8 C 0.2160(3) 0.73402(19) 0.9123(5) 0.0805(13) Uani 1 1 d . U .
C12 C 0.1706(3) 0.6727(2) 0.7264(5) 0.1179(15) Uani 1 1 d . U .
H12 H 0.1704 0.6639 0.6274 0.142 Uiso 1 1 calc R . .
C13 C 0.2106(3) 0.7226(2) 0.7771(5) 0.1178(15) Uani 1 1 d . U .
H13 H 0.2333 0.7473 0.7098 0.141 Uiso 1 1 calc R . .
N4 N 0.2282(3) 0.9513(2) 1.0725(5) 0.1031(14) Uani 1 1 d . . .
C1 C 0.1486(6) 0.8879(5) 1.1920(16) 0.290(6) Uani 1 1 d D U .
H1A H 0.1118 0.8718 1.1272 0.435 Uiso 1 1 calc GR . .
H1B H 0.1281 0.8905 1.2885 0.435 Uiso 1 1 calc GR . .
H1C H 0.1918 0.8631 1.1932 0.435 Uiso 1 1 calc GR . .
C3 C 0.1800(5) 1.0344(4) 1.1379(13) 0.192(4) Uani 1 1 d . U .
H3 H 0.1702 1.0742 1.1468 0.231 Uiso 1 1 calc R . .
C4 C 0.2346(4) 1.0130(3) 1.0681(11) 0.173(3) Uani 1 1 d . U .
C6 C 0.0000 1.0000 1.1876(12) 0.190(4) Uani 1 2 d S TU P
H6A H 0.0040 1.0343 1.1259 0.228 Uiso 0.5 1 calc R . .
H6B H -0.0040 0.9657 1.1259 0.228 Uiso 0.5 1 calc R . .
C2 C 0.1686(6) 0.9428(5) 1.1448(13) 0.187(4) Uani 1 1 d D U .
N5 N 0.1375(3) 0.9911(4) 1.1984(7) 0.149(2) Uani 1 1 d . U .
C5 C 0.0675(4) 0.9952(5) 1.2858(8) 0.202(4) Uani 1 1 d . U .
H5A H 0.0699 1.0292 1.3488 0.242 Uiso 1 1 calc R . .
H5B H 0.0627 0.9607 1.3468 0.242 Uiso 1 1 calc R . .

loop_
_atom_site_aniso_label
_atom_site_aniso_U_11
_atom_site_aniso_U_22
_atom_site_aniso_U_33
_atom_site_aniso_U_23
_atom_site_aniso_U_13
_atom_site_aniso_U_12
Zn1 0.0606(2) 0.0589(3) 0.0603(2) 0.0069(2) -0.0100(2) -0.0131(2)
O4 0.098(2) 0.0605(17) 0.0501(15) -0.0086(14) -0.0093(15) -0.0012(15)
N3 0.0585(19) 0.0505(19) 0.0515(17) -0.0004(15) 0.0009(14) 0.0017(15)
N1 0.0550(17) 0.0440(16) 0.0466(15) 0.0063(16) 0.0062(13) -0.0055(15)
C15 0.052(2) 0.042(2) 0.047(2) -0.0023(16) 0.0026(17) -0.0023(17)
O3 0.111(2) 0.0621(18) 0.0745(19) -0.0128(15) -0.0078(17) 0.0255(17)
C14 0.054(2) 0.046(2) 0.049(2) 0.0022(17) 0.0048(16) 0.0001(16)
O1 0.134(3) 0.080(2) 0.135(3) 0.020(2) -0.042(2) -0.059(2)
C18 0.063(2) 0.052(2) 0.057(2) -0.0111(19) 0.0020(18) 0.0019(19)
C11 0.064(2) 0.056(2) 0.047(2) -0.0106(18) 0.0082(18) -0.0164(19)
C19 0.073(3) 0.053(3) 0.060(3) -0.012(2) 0.000(2) 0.000(2)
C22 0.057(2) 0.040(2) 0.0422(18) 0.0087(15) -0.0009(17) 0.0011(16)
N2 0.080(2) 0.068(2) 0.074(2) 0.0313(19) 0.025(2) 0.0175(19)
C17 0.119(3) 0.054(2) 0.060(2) 0.000(2) 0.006(3) 0.023(2)
C20 0.105(3) 0.064(3) 0.052(2) -0.004(2) -0.013(2) 0.031(2)
C21 0.109(3) 0.063(2) 0.056(3) -0.008(2) -0.005(2) 0.033(2)
C16 0.102(3) 0.056(3) 0.047(2) 0.0022(19) -0.003(2) 0.012(2)
C7 0.099(3) 0.077(3) 0.124(4) -0.008(3) -0.040(3) -0.034(3)
C10 0.115(3) 0.082(3) 0.079(3) 0.005(3) -0.006(3) -0.032(3)
O2 0.169(4) 0.122(3) 0.105(3) -0.009(2) -0.028(3) -0.070(3)
C9 0.134(4) 0.098(3) 0.089(3) 0.008(3) -0.024(3) -0.054(3)
C23 0.078(3) 0.077(3) 0.066(3) 0.029(2) 0.018(2) 0.031(2)
C8 0.094(3) 0.068(3) 0.079(3) -0.010(2) -0.010(2) -0.027(2)
C12 0.163(4) 0.123(3) 0.068(2) -0.006(2) 0.018(2) -0.088(3)
C13 0.162(4) 0.123(3) 0.069(2) -0.004(2) 0.018(2) -0.088(3)
N4 0.065(3) 0.132(4) 0.112(3) 0.009(3) -0.019(2) 0.008(3)
C1 0.212(10) 0.273(13) 0.385(15) 0.104(13) 0.159(10) 0.054(10)
C3 0.114(6) 0.151(7) 0.312(11) -0.054(7) 0.014(7) 0.033(5)
C4 0.113(5) 0.112(5) 0.293(10) -0.050(6) 0.015(6) 0.029(4)
C6 0.084(6) 0.328(12) 0.158(8) 0.000 0.000 0.077(7)
C2 0.123(7) 0.200(10) 0.237(10) 0.060(8) 0.056(7) 0.036(7)
N5 0.079(4) 0.223(7) 0.144(5) -0.002(5) 0.006(3) 0.064(5)
C5 0.114(5) 0.352(10) 0.139(5) -0.013(6) -0.006(5) 0.115(6)

loop_
_atom_type_symbol
_atom_type_description
_atom_type_scat_dispersion_real
_atom_type_scat_dispersion_imag
_atom_type_scat_source
C C 0.0033 0.0016 'International Tables Vol C Tables 4.2.6.8 and 6.1.1.4'
H H 0.0000 0.0000 'International Tables Vol C Tables 4.2.6.8 and 6.1.1.4'
N N 0.0061 0.0033 'International Tables Vol C Tables 4.2.6.8 and 6.1.1.4'
O O 0.0106 0.0060 'International Tables Vol C Tables 4.2.6.8 and 6.1.1.4'
Zn Zn 0.2839 1.4301 'International Tables Vol C Tables 4.2.6.8 and 6.1.1.4'

loop_
_geom_angle_atom_site_label_1
_geom_angle_atom_site_label_2
_geom_angle_atom_site_label_3
_geom_angle
_geom_angle_site_symmetry_1
_geom_angle_site_symmetry_3
N3 Zn1 N4 110.91(14) 3_567 .
O3 Zn1 N3 108.19(13) 4_556 3_567
O3 Zn1 O1 97.89(14) 4_556 .
O3 Zn1 N4 108.07(17) 4_556 .
O1 Zn1 N3 114.49(14) . 3_567
O1 Zn1 N4 116.04(19) . .
C22 N3 Zn1 127.5(2) . 3_467
C22 N3 C23 101.5(3) . .
C23 N3 Zn1 131.0(3) . 3_467
C22 N1 C14 127.7(3) . .
C22 N1 N2 109.2(3) . .
N2 N1 C14 122.9(3) . .
C21 C15 C14 124.0(3) . .
C21 C15 C16 116.6(3) . .
C16 C15 C14 119.4(3) . .
C19 O3 Zn1 123.8(3) . 4_546
N1 C14 C15 110.9(3) . .
N1 C14 C11 108.7(3) . .
C15 C14 C11 117.2(3) . .
C7 O1 Zn1 115.2(4) . .
C17 C18 C19 122.3(4) . .
C17 C18 C20 117.8(4) . .
C20 C18 C19 119.9(4) . .
C10 C11 C14 116.1(3) . .
C12 C11 C14 125.5(3) . .
C12 C11 C10 118.1(4) . .
O4 C19 O3 125.0(4) . .
O4 C19 C18 120.4(4) . .
O3 C19 C18 114.5(4) . .
N1 C22 N3 110.4(3) . .
C23 N2 N1 103.8(3) . .
C18 C17 C16 120.5(4) . .
C21 C20 C18 121.2(4) . .
C15 C21 C20 121.5(3) . .
C15 C16 C17 122.3(4) . .
O1 C7 O2 121.3(5) . .
O1 C7 C8 116.6(5) . .
O2 C7 C8 121.2(5) . .
C11 C10 C9 120.2(4) . .
C10 C9 C8 119.1(4) . .
N2 C23 N3 115.0(4) . .
C9 C8 C7 117.1(5) . .
C13 C8 C7 123.8(5) . .
C13 C8 C9 119.1(4) . .
C11 C12 C13 120.9(4) . .
C8 C13 C12 121.4(4) . .
C4 N4 Zn1 121.2(5) . .
C2 N4 Zn1 135.3(7) . .
C2 N4 C4 103.5(7) . .
C4 C3 N5 110.7(8) . .
C3 C4 N4 108.0(8) . .
C5 C6 C5 106.7(8) 2_575 .
N4 C2 C1 121.4(10) . .
N4 C2 N5 114.8(9) . .
N5 C2 C1 122.1(10) . .
C3 N5 C5 129.9(10) . .
C2 N5 C3 102.6(7) . .
C2 N5 C5 127.1(10) . .
N5 C5 C6 110.8(6) . .

loop_
_geom_bond_atom_site_label_1
_geom_bond_atom_site_label_2
_geom_bond_distance
_geom_bond_site_symmetry_2
Zn1 N3 2.011(3) 3_567
Zn1 O3 1.929(3) 4_556
Zn1 O1 1.968(3) .
Zn1 N4 2.016(5) .
O4 C19 1.233(5) .
N3 Zn1 2.011(3) 3_467
N3 C22 1.344(4) .
N3 C23 1.348(5) .
N1 C14 1.471(4) .
N1 C22 1.302(4) .
N1 N2 1.350(4) .
C15 C14 1.515(5) .
C15 C21 1.359(5) .
C15 C16 1.360(5) .
O3 Zn1 1.929(3) 4_546
O3 C19 1.276(5) .
C14 C11 1.523(5) .
O1 C7 1.239(6) .
C18 C19 1.511(5) .
C18 C17 1.350(5) .
C18 C20 1.365(5) .
C11 C10 1.372(6) .
C11 C12 1.319(5) .
N2 C23 1.277(5) .
C17 C16 1.370(5) .
C20 C21 1.365(5) .
C7 O2 1.258(6) .
C7 C8 1.492(6) .
C10 C9 1.389(6) .
C9 C8 1.410(6) .
C8 C13 1.272(6) .
C12 C13 1.425(6) .
N4 C4 1.416(8) .
N4 C2 1.272(9) .
C1 C2 1.376(11) .
C3 C4 1.266(10) .
C3 N5 1.368(10) .
C6 C5 1.510(9) 2_575
C6 C5 1.510(9) .
C2 N5 1.329(11) .
N5 C5 1.490(9) .
